data_1008740
loop_
_publ_author_name
'Kulikov, L M'
'Semjonov-Kobzar, A A'
'Antonova, M M'
'Chechovsky, A A'
'Akselrud, L G'
'Skolozdra, R V'
'Fruchart, D'
'Soubeyroux, J L'

_publ_section_title
;
X-ray and neutron diffraction studies of the formation and structure of
hydrogen intercalated 2H - Nb Se2 phases
;
_journal_coden_ASTM JALCEU
_journal_name_full 'Journal of Alloys Compd.'
_journal_page_first 11
_journal_page_last 15
_journal_paper_doi 10.1016/S0925-8388(96)02427-9
_journal_volume 244
_journal_year 1996
_chemical_formula_analytical 'D0.49 Nb Se2'
_chemical_formula_structural 'D0.51 Nb Se2'
_chemical_formula_sum 'D0.51 Nb Se2'
_chemical_name_systematic 'Deuterium niobium selenide (0.51/1/2)'
_space_group_IT_number 194
_symmetry_cell_setting hexagonal
_symmetry_Int_Tables_number 194
_symmetry_space_group_name_Hall '-P 6c 2c'
_symmetry_space_group_name_H-M 'P 63/m m c'
_cell_angle_alpha 90
_cell_angle_beta 90
_cell_angle_gamma 120
_cell_formula_units_Z 2
_cell_length_a 3.4369(5)
_cell_length_b 3.4369(5)
_cell_length_c 12.958(3)
_cell_volume 132.6
_refine_ls_R_factor_all 0.056
_cod_original_formula_sum 'D.51 Nb Se2'
_cod_database_code 1008740

loop_
_symmetry_equiv_pos_as_xyz
x,y,z
-y,x-y,z
y-x,-x,z
-y,-x,z
y-x,y,z
x,x-y,z
-x,-y,-z
y,y-x,-z
x-y,x,-z
y,x,-z
x-y,-y,-z
-x,y-x,-z
-x,-y,1/2+z
y,y-x,1/2+z
x-y,x,1/2+z
y,x,1/2+z
x-y,-y,1/2+z
-x,y-x,1/2+z
x,y,1/2-z
-y,x-y,1/2-z
y-x,-x,1/2-z
-y,-x,1/2-z
y-x,y,1/2-z
x,x-y,1/2-z

loop_
_atom_site_label
_atom_site_type_symbol
_atom_site_symmetry_multiplicity
_atom_site_Wyckoff_symbol
_atom_site_fract_x
_atom_site_fract_y
_atom_site_fract_z
_atom_site_occupancy
_atom_site_attached_hydrogens
_atom_site_calc_flag
Nb1 Nb4+ 2 c 0.3333 0.6667 0.25 1. 0 d
Se1 Se2- 4 f 0.3333 0.6667 0.6171(2) 1. 0 d
D1 D0 2 b 0. 0. 0.25 0.51(2) 0 d

loop_
_atom_type_symbol
_atom_type_oxidation_number
Nb4+ 4.000
Se2- -2.000
D0 0.000
